data_2207993
loop_
_publ_author_name
'Xue-Mei Li'
'Li-Ping Du'
'Jun Yang'
'Shu-Sheng Zhang'

_publ_section_title
;
 Ethyl 2,1,3-benzothiadiazole-5-carboxylate
;
_journal_coeditor_code CF6486
_journal_issue 2
_journal_name_full 'Acta Crystallographica Section E'
_journal_page_first o568
_journal_page_last o569
_journal_paper_doi 10.1107/S1600536806000717
_journal_volume 62
_journal_year 2006
_chemical_formula_iupac 'C9 H8 N2 O2 S'
_chemical_formula_moiety 'C9 H8 N2 O2 S'
_chemical_formula_sum 'C9 H8 N2 O2 S'
_chemical_formula_weight 208.23
_chemical_name_systematic
;
Ethyl 2,1,3-benzothiadiazole-5-carboxylate
;
_space_group_IT_number 14
_symmetry_cell_setting monoclinic
_symmetry_space_group_name_Hall '-P 2ybc'
_symmetry_space_group_name_H-M 'P 1 21/c 1'
_atom_sites_solution_hydrogens geom
_atom_sites_solution_primary direct
_atom_sites_solution_secondary difmap
_audit_creation_method SHELXL-97
_cell_angle_alpha 90.00
_cell_angle_beta 104.4670(10)
_cell_angle_gamma 90.00
_cell_formula_units_Z 4
_cell_length_a 7.3545(6)
_cell_length_b 15.0337(12)
_cell_length_c 8.7923(7)
_cell_measurement_reflns_used 2739
_cell_measurement_temperature 293(2)
_cell_measurement_theta_max 26.0
_cell_measurement_theta_min 2.7
_cell_volume 941.30(13)
_computing_cell_refinement 'SAINT (Siemens, 1996)'
_computing_data_collection 'SMART (Siemens, 1996)'
_computing_data_reduction SAINT
_computing_molecular_graphics SHELXTL
_computing_publication_material
;
SHELXTL, PARST (Nardelli, 1995) and PLATON (Spek, 2003)
;
_computing_structure_refinement SHELXTL
_computing_structure_solution 'SHELXTL (Sheldrick, 1997)'
_diffrn_ambient_temperature 293(2)
_diffrn_detector_area_resol_mean 8.33
_diffrn_measured_fraction_theta_full 0.996
_diffrn_measured_fraction_theta_max 0.996
_diffrn_measurement_device_type 'Siemens SMART 1000 CCD area-detector'
_diffrn_measurement_method \w
_diffrn_radiation_monochromator graphite
_diffrn_radiation_source 'fine-focus sealed tube'
_diffrn_radiation_type MoK\a
_diffrn_radiation_wavelength 0.71073
_diffrn_reflns_av_R_equivalents 0.0197
_diffrn_reflns_av_sigmaI/netI 0.0199
_diffrn_reflns_limit_h_max 9
_diffrn_reflns_limit_h_min -9
_diffrn_reflns_limit_k_max 12
_diffrn_reflns_limit_k_min -18
_diffrn_reflns_limit_l_max 10
_diffrn_reflns_limit_l_min -10
_diffrn_reflns_number 5276
_diffrn_reflns_theta_full 26.01
_diffrn_reflns_theta_max 26.01
_diffrn_reflns_theta_min 2.71
_diffrn_standards_number 0
_exptl_absorpt_coefficient_mu 0.316
_exptl_absorpt_correction_T_max 0.9721
_exptl_absorpt_correction_T_min 0.9000
_exptl_absorpt_correction_type multi-scan
_exptl_absorpt_process_details '(SADABS; Sheldrick, 1996)'
_exptl_crystal_colour yellow
_exptl_crystal_density_diffrn 1.469
_exptl_crystal_density_method 'not measured'
_exptl_crystal_description plate
_exptl_crystal_F_000 432
_exptl_crystal_size_max 0.34
_exptl_crystal_size_mid 0.20
_exptl_crystal_size_min 0.09
_refine_diff_density_max 0.212
_refine_diff_density_min -0.361
_refine_ls_extinction_method none
_refine_ls_goodness_of_fit_ref 1.036
_refine_ls_hydrogen_treatment constr
_refine_ls_matrix_type full
_refine_ls_number_parameters 127
_refine_ls_number_reflns 1852
_refine_ls_number_restraints 0
_refine_ls_restrained_S_all 1.036
_refine_ls_R_factor_all 0.0416
_refine_ls_R_factor_gt 0.0380
_refine_ls_shift/su_max 0.000
_refine_ls_shift/su_mean 0.000
_refine_ls_structure_factor_coef Fsqd
_refine_ls_weighting_details 'calc w=1/[\s^2^(Fo^2^)+(0.0616P)^2^+0.1742P] where P=(Fo^2^+2Fc^2^)/3'
_refine_ls_weighting_scheme calc
_refine_ls_wR_factor_gt 0.1006
_refine_ls_wR_factor_ref 0.1046
_reflns_number_gt 1647
_reflns_number_total 1852
_reflns_threshold_expression I>2\s(I)
_cod_data_source_file cf6486.cif
_cod_data_source_block I
_cod_depositor_comments
;
The following automatic conversions were performed:
'_symmetry_cell_setting' value 'Monoclinic' changed to 'monoclinic'
according to '/home/saulius/struct/CIF-dictionaries/cif_core.dic'
dictionary named 'cif_core.dic' version 2.4.1 from 2010-06-29.

Automatic conversion script
Id: cif_fix_enum 1527 2010-12-29 10:47:43Z saulius 

The following automatic conversions were performed:

'_symmetry_cell_setting' value 'Monoclinic' changed to 'monoclinic'
according to /home/saulius/struct/CIF-dictionaries/cif_core.dic
dictionary named 'cif_core.dic' version 2.4.1 from 2010-06-29.

Automatic conversion script
Id: cif_fix_values 1715 2011-07-08 13:25:40Z adriana 
;
_cod_original_sg_symbol_H-M 'P 21/c'
_cod_database_code 2207993
_cod_database_fobs_code 2207993

loop_
_symmetry_equiv_pos_as_xyz
'x, y, z'
'-x, y+1/2, -z+1/2'
'-x, -y, -z'
'x, -y-1/2, z-1/2'

loop_
_atom_site_label
_atom_site_fract_x
_atom_site_fract_y
_atom_site_fract_z
_atom_site_U_iso_or_equiv
_atom_site_adp_type
_atom_site_calc_flag
_atom_site_refinement_flags
_atom_site_occupancy
_atom_site_type_symbol
S1 0.73859(6) -0.19905(3) 0.24740(5) 0.05793(19) Uani d . 1 S
O1 0.83775(16) 0.10407(7) 0.78566(13) 0.0529(3) Uani d . 1 O
O2 0.66109(19) 0.20652(8) 0.63143(15) 0.0622(3) Uani d . 1 O
N1 0.80531(19) -0.16232(9) 0.42460(15) 0.0538(4) Uani d . 1 N
N2 0.6447(2) -0.11161(10) 0.15480(16) 0.0545(4) Uani d . 1 N
C1 0.9678(3) 0.11727(12) 1.0614(2) 0.0608(5) Uani d . 1 C
H1B 0.9771 0.1541 1.1523 0.091 Uiso calc R 1 H
H1C 1.0910 0.1072 1.0462 0.091 Uiso calc R 1 H
H1D 0.9119 0.0613 1.0766 0.091 Uiso calc R 1 H
C2 0.8489(2) 0.16267(12) 0.92022(19) 0.0546(4) Uani d . 1 C
H2B 0.7243 0.1737 0.9347 0.066 Uiso calc R 1 H
H2C 0.9044 0.2192 0.9034 0.066 Uiso calc R 1 H
C3 0.7347(2) 0.13447(10) 0.64812(18) 0.0460(4) Uani d . 1 C
C4 0.71836(19) 0.06860(10) 0.51843(16) 0.0420(3) Uani d . 1 C
C5 0.6278(2) 0.09758(11) 0.36363(19) 0.0501(4) Uani d . 1 C
H5A 0.5872 0.1562 0.3483 0.060 Uiso calc R 1 H
C6 0.5989(2) 0.04225(11) 0.23801(18) 0.0527(4) Uani d . 1 C
H6A 0.5398 0.0623 0.1378 0.063 Uiso calc R 1 H
C7 0.6613(2) -0.04689(11) 0.26369(16) 0.0446(3) Uani d . 1 C
C8 0.7537(2) -0.07605(10) 0.41841(17) 0.0427(3) Uani d . 1 C
C9 0.7818(2) -0.01642(10) 0.54666(17) 0.0440(3) Uani d . 1 C
H9A 0.8420 -0.0348 0.6477 0.053 Uiso calc R 1 H

loop_
_atom_site_aniso_label
_atom_site_aniso_U_11
_atom_site_aniso_U_22
_atom_site_aniso_U_33
_atom_site_aniso_U_12
_atom_site_aniso_U_13
_atom_site_aniso_U_23
S1 0.0645(3) 0.0568(3) 0.0505(3) 0.00127(19) 0.0104(2) -0.01004(17)
O1 0.0613(7) 0.0498(6) 0.0426(6) 0.0036(5) 0.0035(5) -0.0087(5)
O2 0.0823(9) 0.0461(7) 0.0584(7) 0.0084(6) 0.0181(6) 0.0038(5)
N1 0.0605(8) 0.0505(8) 0.0461(8) 0.0057(6) 0.0054(6) -0.0017(6)
N2 0.0590(8) 0.0629(9) 0.0402(7) -0.0041(7) 0.0099(6) -0.0030(6)
C1 0.0734(11) 0.0616(11) 0.0457(9) -0.0005(9) 0.0117(8) -0.0083(8)
C2 0.0615(10) 0.0514(9) 0.0488(9) -0.0026(8) 0.0098(7) -0.0151(7)
C3 0.0472(8) 0.0447(8) 0.0467(8) -0.0052(6) 0.0127(6) 0.0015(6)
C4 0.0401(7) 0.0455(8) 0.0394(7) -0.0039(6) 0.0083(6) 0.0027(6)
C5 0.0548(9) 0.0463(8) 0.0472(9) 0.0024(7) 0.0087(7) 0.0109(7)
C6 0.0581(9) 0.0598(10) 0.0363(8) -0.0003(8) 0.0045(6) 0.0121(7)
C7 0.0424(7) 0.0557(9) 0.0349(7) -0.0054(6) 0.0082(6) 0.0011(6)
C8 0.0405(7) 0.0464(8) 0.0395(7) -0.0015(6) 0.0067(6) 0.0023(6)
C9 0.0455(8) 0.0480(8) 0.0344(7) 0.0005(6) 0.0024(6) 0.0030(6)

loop_
_atom_type_symbol
_atom_type_description
_atom_type_scat_dispersion_real
_atom_type_scat_dispersion_imag
_atom_type_scat_source
C C 0.0033 0.0016 'International Tables Vol C Tables 4.2.6.8 and 6.1.1.4'
H H 0.0000 0.0000 'International Tables Vol C Tables 4.2.6.8 and 6.1.1.4'
N N 0.0061 0.0033 'International Tables Vol C Tables 4.2.6.8 and 6.1.1.4'
O O 0.0106 0.0060 'International Tables Vol C Tables 4.2.6.8 and 6.1.1.4'
S S 0.1246 0.1234 'International Tables Vol C Tables 4.2.6.8 and 6.1.1.4'

loop_
_geom_angle_atom_site_label_1
_geom_angle_atom_site_label_2
_geom_angle_atom_site_label_3
_geom_angle
N2 S1 N1 101.43(7)
C3 O1 C2 115.52(13)
C8 N1 S1 106.03(10)
C7 N2 S1 106.20(11)
C2 C1 H1B 109.5
C2 C1 H1C 109.5
H1B C1 H1C 109.5
C2 C1 H1D 109.5
H1B C1 H1D 109.5
H1C C1 H1D 109.5
O1 C2 C1 107.48(13)
O1 C2 H2B 110.2
C1 C2 H2B 110.2
O1 C2 H2C 110.2
C1 C2 H2C 110.2
H2B C2 H2C 108.5
O2 C3 O1 123.64(15)
O2 C3 C4 123.79(14)
O1 C3 C4 112.56(13)
C9 C4 C5 121.18(14)
C9 C4 C3 121.66(13)
C5 C4 C3 117.13(14)
C6 C5 C4 122.05(14)
C6 C5 H5A 119.0
C4 C5 H5A 119.0
C5 C6 C7 118.16(14)
C5 C6 H6A 120.9
C7 C6 H6A 120.9
N2 C7 C6 126.95(14)
N2 C7 C8 113.05(14)
C6 C7 C8 120.00(14)
N1 C8 C9 126.41(13)
N1 C8 C7 113.30(13)
C9 C8 C7 120.29(14)
C4 C9 C8 118.31(13)
C4 C9 H9A 120.8
C8 C9 H9A 120.8

loop_
_geom_bond_atom_site_label_1
_geom_bond_atom_site_label_2
_geom_bond_distance
_geom_bond_publ_flag
S1 N2 1.6083(15) yes
S1 N1 1.6097(14) yes
O1 C3 1.3370(19) yes
O1 C2 1.4608(19) yes
O2 C3 1.2034(19) yes
N1 C8 1.349(2) ?
N2 C7 1.349(2) ?
C1 C2 1.493(2) ?
C1 H1B 0.960 ?
C1 H1C 0.960 ?
C1 H1D 0.960 ?
C2 H2B 0.970 ?
C2 H2C 0.970 ?
C3 C4 1.492(2) ?
C4 C9 1.362(2) ?
C4 C5 1.426(2) ?
C5 C6 1.356(2) ?
C5 H5A 0.930 ?
C6 C7 1.416(2) ?
C6 H6A 0.930 ?
C7 C8 1.429(2) ?
C8 C9 1.415(2) ?
C9 H9A 0.930 ?

loop_
_geom_torsion_atom_site_label_1
_geom_torsion_atom_site_label_2
_geom_torsion_atom_site_label_3
_geom_torsion_atom_site_label_4
_geom_torsion
N2 S1 N1 C8 0.26(12)
N1 S1 N2 C7 -0.35(12)
C3 O1 C2 C1 179.67(14)
C2 O1 C3 O2 3.1(2)
C2 O1 C3 C4 -175.92(12)
O2 C3 C4 C9 -170.72(15)
O1 C3 C4 C9 8.3(2)
O2 C3 C4 C5 7.3(2)
O1 C3 C4 C5 -173.71(13)
C9 C4 C5 C6 0.6(2)
C3 C4 C5 C6 -177.42(14)
C4 C5 C6 C7 0.1(2)
S1 N2 C7 C6 179.99(13)
S1 N2 C7 C8 0.33(16)
C5 C6 C7 N2 179.64(15)
C5 C6 C7 C8 -0.7(2)
S1 N1 C8 C9 179.42(13)
S1 N1 C8 C7 -0.09(16)
N2 C7 C8 N1 -0.16(19)
C6 C7 C8 N1 -179.86(14)
N2 C7 C8 C9 -179.71(13)
C6 C7 C8 C9 0.6(2)
C5 C4 C9 C8 -0.7(2)
C3 C4 C9 C8 177.23(13)
N1 C8 C9 C4 -179.37(14)
C7 C8 C9 C4 0.1(2)

loop_
_cod_related_entry_id
_cod_related_entry_database
_cod_related_entry_code
1 ChemSpider 658513
